data_4508602
loop_
_publ_author_name
'Lin, Qipu'
'Bu, Xianhui'
'Feng, Pingyun'

_publ_section_title
;
 Perfect Statistical Symmetrization of a Heterofunctional Ligand Induced
 by Pseudo-Copper Trimer in an Expanded Matrix of HKUST-1
;
_journal_issue 12
_journal_name_full 'Crystal Growth &amp; Design'
_journal_page_first 5175
_journal_paper_doi 10.1021/cg401579z
_journal_volume 13
_journal_year 2013
_chemical_formula_moiety 'C52 H32 Cu4 N4 O18'
_chemical_formula_sum 'C52 H32 Cu4 N4 O18'
_chemical_formula_weight 1255.02
_chemical_name_systematic
; 
 ? 
;
_space_group_IT_number 225
_symmetry_cell_setting cubic
_symmetry_space_group_name_Hall '-F 4 2 3'
_symmetry_space_group_name_H-M 'F m -3 m'
_atom_sites_solution_primary direct
_atom_sites_solution_secondary difmap
_audit_creation_method SHELXL-97
_cell_angle_alpha 90.00
_cell_angle_beta 90.00
_cell_angle_gamma 90.00
_cell_formula_units_Z 8
_cell_length_a 29.97590(10)
_cell_length_b 29.97590(10)
_cell_length_c 29.97590(10)
_cell_measurement_reflns_used 3892
_cell_measurement_temperature 296(2)
_cell_measurement_theta_max 18.92
_cell_measurement_theta_min 2.35
_cell_volume 26934.98(16)
_computing_cell_refinement 'Bruker SMART'
_computing_data_collection 'Bruker SMART'
_computing_data_reduction 'Bruker SAINT'
_computing_molecular_graphics 'Bruker SHELXTL'
_computing_publication_material 'Bruker SHELXTL'
_computing_structure_refinement 'SHELXL-97 (Sheldrick, 1997)'
_computing_structure_solution 'SHELXS-97 (Sheldrick, 1990)'
_diffrn_ambient_temperature 296(2)
_diffrn_measured_fraction_theta_full 0.995
_diffrn_measured_fraction_theta_max 0.995
_diffrn_measurement_device_type 'CCD area detector'
_diffrn_measurement_method 'phi and omega scans'
_diffrn_radiation_monochromator graphite
_diffrn_radiation_source 'fine-focus sealed tube'
_diffrn_radiation_type MoK\a
_diffrn_radiation_wavelength 0.71073
_diffrn_reflns_av_R_equivalents 0.0629
_diffrn_reflns_av_sigmaI/netI 0.0154
_diffrn_reflns_limit_h_max 33
_diffrn_reflns_limit_h_min -33
_diffrn_reflns_limit_k_max 33
_diffrn_reflns_limit_k_min -32
_diffrn_reflns_limit_l_max 32
_diffrn_reflns_limit_l_min -33
_diffrn_reflns_number 34002
_diffrn_reflns_theta_full 24.32
_diffrn_reflns_theta_max 24.32
_diffrn_reflns_theta_min 1.36
_diffrn_standards_decay_% none
_diffrn_standards_interval_count none
_diffrn_standards_interval_time 0
_diffrn_standards_number none
_exptl_absorpt_coefficient_mu 0.658
_exptl_absorpt_correction_T_max 0.882
_exptl_absorpt_correction_T_min 0.860
_exptl_absorpt_correction_type none
_exptl_crystal_colour blue
_exptl_crystal_density_diffrn 0.620
_exptl_crystal_density_meas 0.610
_exptl_crystal_density_method 'not measured'
_exptl_crystal_description cube
_exptl_crystal_F_000 4936.1
_exptl_crystal_size_max 0.23
_exptl_crystal_size_mid 0.22
_exptl_crystal_size_min 0.19
_platon_squeeze_details ' ?'
_refine_diff_density_max 0.384
_refine_diff_density_min -0.641
_refine_diff_density_rms 0.078
_refine_ls_extinction_method none
_refine_ls_goodness_of_fit_ref 1.037
_refine_ls_hydrogen_treatment constr
_refine_ls_matrix_type full
_refine_ls_number_parameters 64
_refine_ls_number_reflns 1037
_refine_ls_number_restraints 108
_refine_ls_restrained_S_all 1.059
_refine_ls_R_factor_all 0.0956
_refine_ls_R_factor_gt 0.0798
_refine_ls_shift/su_max 0.000
_refine_ls_shift/su_mean 0.000
_refine_ls_structure_factor_coef Fsqd
_refine_ls_weighting_details 'calc w=1/[\s^2^(Fo^2^)+(0.1802P)^2^+53.3646P] where P=(Fo^2^+2Fc^2^)/3'
_refine_ls_weighting_scheme calc
_refine_ls_wR_factor_gt 0.2275
_refine_ls_wR_factor_ref 0.2504
_reflns_number_gt 854
_reflns_number_total 1037
_reflns_threshold_expression >2sigma(I)
_cod_data_source_file cg401579z_si_002.cif
_cod_data_source_block a
_cod_depositor_comments
;
The following automatic conversions were performed:

'_symmetry_cell_setting' value 'Cubic' changed to 'cubic' according
to /home/saulius/struct/CIF-dictionaries/cif_core.dic dictionary
named 'cif_core.dic' version 2.4.2 from 2011-04-26.

Automatic conversion script
Id: cif_fix_values 1891 2012-01-12 08:04:46Z andrius 
;
_cod_original_cell_volume 26935.0(3)
_cod_database_code 4508602

loop_
_symmetry_equiv_pos_as_xyz
'x, y, z'
'-x, -y, z'
'-x, y, -z'
'x, -y, -z'
'z, x, y'
'z, -x, -y'
'-z, -x, y'
'-z, x, -y'
'y, z, x'
'-y, z, -x'
'y, -z, -x'
'-y, -z, x'
'y, x, -z'
'-y, -x, -z'
'y, -x, z'
'-y, x, z'
'x, z, -y'
'-x, z, y'
'-x, -z, -y'
'x, -z, y'
'z, y, -x'
'z, -y, x'
'-z, y, x'
'-z, -y, -x'
'x, y+1/2, z+1/2'
'-x, -y+1/2, z+1/2'
'-x, y+1/2, -z+1/2'
'x, -y+1/2, -z+1/2'
'z, x+1/2, y+1/2'
'z, -x+1/2, -y+1/2'
'-z, -x+1/2, y+1/2'
'-z, x+1/2, -y+1/2'
'y, z+1/2, x+1/2'
'-y, z+1/2, -x+1/2'
'y, -z+1/2, -x+1/2'
'-y, -z+1/2, x+1/2'
'y, x+1/2, -z+1/2'
'-y, -x+1/2, -z+1/2'
'y, -x+1/2, z+1/2'
'-y, x+1/2, z+1/2'
'x, z+1/2, -y+1/2'
'-x, z+1/2, y+1/2'
'-x, -z+1/2, -y+1/2'
'x, -z+1/2, y+1/2'
'z, y+1/2, -x+1/2'
'z, -y+1/2, x+1/2'
'-z, y+1/2, x+1/2'
'-z, -y+1/2, -x+1/2'
'x+1/2, y, z+1/2'
'-x+1/2, -y, z+1/2'
'-x+1/2, y, -z+1/2'
'x+1/2, -y, -z+1/2'
'z+1/2, x, y+1/2'
'z+1/2, -x, -y+1/2'
'-z+1/2, -x, y+1/2'
'-z+1/2, x, -y+1/2'
'y+1/2, z, x+1/2'
'-y+1/2, z, -x+1/2'
'y+1/2, -z, -x+1/2'
'-y+1/2, -z, x+1/2'
'y+1/2, x, -z+1/2'
'-y+1/2, -x, -z+1/2'
'y+1/2, -x, z+1/2'
'-y+1/2, x, z+1/2'
'x+1/2, z, -y+1/2'
'-x+1/2, z, y+1/2'
'-x+1/2, -z, -y+1/2'
'x+1/2, -z, y+1/2'
'z+1/2, y, -x+1/2'
'z+1/2, -y, x+1/2'
'-z+1/2, y, x+1/2'
'-z+1/2, -y, -x+1/2'
'x+1/2, y+1/2, z'
'-x+1/2, -y+1/2, z'
'-x+1/2, y+1/2, -z'
'x+1/2, -y+1/2, -z'
'z+1/2, x+1/2, y'
'z+1/2, -x+1/2, -y'
'-z+1/2, -x+1/2, y'
'-z+1/2, x+1/2, -y'
'y+1/2, z+1/2, x'
'-y+1/2, z+1/2, -x'
'y+1/2, -z+1/2, -x'
'-y+1/2, -z+1/2, x'
'y+1/2, x+1/2, -z'
'-y+1/2, -x+1/2, -z'
'y+1/2, -x+1/2, z'
'-y+1/2, x+1/2, z'
'x+1/2, z+1/2, -y'
'-x+1/2, z+1/2, y'
'-x+1/2, -z+1/2, -y'
'x+1/2, -z+1/2, y'
'z+1/2, y+1/2, -x'
'z+1/2, -y+1/2, x'
'-z+1/2, y+1/2, x'
'-z+1/2, -y+1/2, -x'
'-x, -y, -z'
'x, y, -z'
'x, -y, z'
'-x, y, z'
'-z, -x, -y'
'-z, x, y'
'z, x, -y'
'z, -x, y'
'-y, -z, -x'
'y, -z, x'
'-y, z, x'
'y, z, -x'
'-y, -x, z'
'y, x, z'
'-y, x, -z'
'y, -x, -z'
'-x, -z, y'
'x, -z, -y'
'x, z, y'
'-x, z, -y'
'-z, -y, x'
'-z, y, -x'
'z, -y, -x'
'z, y, x'
'-x, -y+1/2, -z+1/2'
'x, y+1/2, -z+1/2'
'x, -y+1/2, z+1/2'
'-x, y+1/2, z+1/2'
'-z, -x+1/2, -y+1/2'
'-z, x+1/2, y+1/2'
'z, x+1/2, -y+1/2'
'z, -x+1/2, y+1/2'
'-y, -z+1/2, -x+1/2'
'y, -z+1/2, x+1/2'
'-y, z+1/2, x+1/2'
'y, z+1/2, -x+1/2'
'-y, -x+1/2, z+1/2'
'y, x+1/2, z+1/2'
'-y, x+1/2, -z+1/2'
'y, -x+1/2, -z+1/2'
'-x, -z+1/2, y+1/2'
'x, -z+1/2, -y+1/2'
'x, z+1/2, y+1/2'
'-x, z+1/2, -y+1/2'
'-z, -y+1/2, x+1/2'
'-z, y+1/2, -x+1/2'
'z, -y+1/2, -x+1/2'
'z, y+1/2, x+1/2'
'-x+1/2, -y, -z+1/2'
'x+1/2, y, -z+1/2'
'x+1/2, -y, z+1/2'
'-x+1/2, y, z+1/2'
'-z+1/2, -x, -y+1/2'
'-z+1/2, x, y+1/2'
'z+1/2, x, -y+1/2'
'z+1/2, -x, y+1/2'
'-y+1/2, -z, -x+1/2'
'y+1/2, -z, x+1/2'
'-y+1/2, z, x+1/2'
'y+1/2, z, -x+1/2'
'-y+1/2, -x, z+1/2'
'y+1/2, x, z+1/2'
'-y+1/2, x, -z+1/2'
'y+1/2, -x, -z+1/2'
'-x+1/2, -z, y+1/2'
'x+1/2, -z, -y+1/2'
'x+1/2, z, y+1/2'
'-x+1/2, z, -y+1/2'
'-z+1/2, -y, x+1/2'
'-z+1/2, y, -x+1/2'
'z+1/2, -y, -x+1/2'
'z+1/2, y, x+1/2'
'-x+1/2, -y+1/2, -z'
'x+1/2, y+1/2, -z'
'x+1/2, -y+1/2, z'
'-x+1/2, y+1/2, z'
'-z+1/2, -x+1/2, -y'
'-z+1/2, x+1/2, y'
'z+1/2, x+1/2, -y'
'z+1/2, -x+1/2, y'
'-y+1/2, -z+1/2, -x'
'y+1/2, -z+1/2, x'
'-y+1/2, z+1/2, x'
'y+1/2, z+1/2, -x'
'-y+1/2, -x+1/2, z'
'y+1/2, x+1/2, z'
'-y+1/2, x+1/2, -z'
'y+1/2, -x+1/2, -z'
'-x+1/2, -z+1/2, y'
'x+1/2, -z+1/2, -y'
'x+1/2, z+1/2, y'
'-x+1/2, z+1/2, -y'
'-z+1/2, -y+1/2, x'
'-z+1/2, y+1/2, -x'
'z+1/2, -y+1/2, -x'
'z+1/2, y+1/2, x'

loop_
_atom_site_label
_atom_site_type_symbol
_atom_site_fract_x
_atom_site_fract_y
_atom_site_fract_z
_atom_site_U_iso_or_equiv
_atom_site_adp_type
_atom_site_occupancy
_atom_site_symmetry_multiplicity
_atom_site_calc_flag
_atom_site_refinement_flags
_atom_site_disorder_group
Cu1 Cu 0.2500 0.2500 0.5000 0.0532(7) Uani 1 8 d SDU .
Cu2 Cu 0.31373(17) 0.31373(17) 0.5000 0.0291(14) Uani 0.17 4 d SPDU 1
O2W O 0.3053(3) 0.3053(3) 0.5000 0.062(5) Uani 0.50 4 d SPDU 2
N1 N 0.28259(10) 0.21741(10) 0.45319(13) 0.0719(13) Uani 0.33 2 d SPU .
O1 O 0.28259(10) 0.21741(10) 0.45319(13) 0.0719(13) Uani 0.67 2 d SPU .
C1 C 0.2624(4) 0.1800(3) 0.4386(3) 0.115(3) Uani 0.67 1 d PU .
C2 C 0.2857(3) 0.1576(3) 0.4012(3) 0.120(3) Uani 0.67 1 d PU .
C3 C 0.32359(13) 0.17641(13) 0.38134(18) 0.0638(15) Uani 1 2 d SU .
C4 C 0.34257(19) 0.15743(19) 0.34257(19) 0.061(2) Uani 1 6 d SU .
C5 C 0.2626(6) 0.1179(4) 0.3821(4) 0.060(3) Uani 0.33 2 d SPU .
O2 O 0.2252(3) 0.1602(3) 0.4547(3) 0.076(2) Uani 0.33 1 d PU .
O1W O 0.3649(4) 0.3649(4) 0.5000 0.076(9) Uani 0.17 4 d SPDU .

loop_
_atom_site_aniso_label
_atom_site_aniso_U_11
_atom_site_aniso_U_22
_atom_site_aniso_U_33
_atom_site_aniso_U_23
_atom_site_aniso_U_13
_atom_site_aniso_U_12
Cu1 0.0610(8) 0.0610(8) 0.0377(8) 0.000 0.000 -0.0078(6)
Cu2 0.036(2) 0.036(2) 0.016(3) 0.000 0.000 -0.006(2)
O2W 0.062(6) 0.062(6) 0.063(10) 0.000 0.000 -0.020(6)
N1 0.0811(19) 0.0811(19) 0.053(2) -0.0108(14) 0.0108(14) -0.007(2)
O1 0.0811(19) 0.0811(19) 0.053(2) -0.0108(14) 0.0108(14) -0.007(2)
C1 0.140(7) 0.098(5) 0.107(6) -0.030(4) 0.043(5) -0.036(5)
C2 0.143(7) 0.112(6) 0.104(6) -0.041(5) 0.061(5) -0.050(5)
C3 0.062(2) 0.062(2) 0.066(3) -0.0022(18) 0.0022(18) 0.000(3)
C4 0.061(2) 0.061(2) 0.061(2) -0.005(3) 0.005(3) -0.005(3)
C5 0.056(8) 0.061(5) 0.061(5) 0.001(6) -0.006(5) 0.006(5)
O2 0.065(5) 0.097(6) 0.067(5) -0.032(5) 0.013(4) -0.009(4)
O1W 0.078(13) 0.078(13) 0.07(2) 0.000 0.000 -0.043(14)

loop_
_atom_type_symbol
_atom_type_description
_atom_type_scat_dispersion_real
_atom_type_scat_dispersion_imag
_atom_type_scat_source
C C 0.0033 0.0016 'International Tables Vol C Tables 4.2.6.8 and 6.1.1.4'
H H 0.0000 0.0000 'International Tables Vol C Tables 4.2.6.8 and 6.1.1.4'
N N 0.0061 0.0033 'International Tables Vol C Tables 4.2.6.8 and 6.1.1.4'
O O 0.0106 0.0060 'International Tables Vol C Tables 4.2.6.8 and 6.1.1.4'
Cu Cu 0.3201 1.2651 'International Tables Vol C Tables 4.2.6.8 and 6.1.1.4'

loop_
_geom_angle_atom_site_label_1
_geom_angle_atom_site_label_2
_geom_angle_atom_site_label_3
_geom_angle
_geom_angle_site_symmetry_1
_geom_angle_site_symmetry_3
O1 Cu1 N1 0.0(2) 169_556 169_556
O1 Cu1 O1 89.1(3) 169_556 98_556
N1 Cu1 O1 89.1(3) 169_556 98_556
O1 Cu1 N1 89.1(3) 169_556 98_556
N1 Cu1 N1 89.1(3) 169_556 98_556
O1 Cu1 N1 0.0(2) 98_556 98_556
O1 Cu1 N1 180.00(16) 169_556 .
N1 Cu1 N1 180.00(16) 169_556 .
O1 Cu1 N1 90.9(3) 98_556 .
N1 Cu1 N1 90.9(3) 98_556 .
O1 Cu1 O1 90.9(3) 169_556 74
N1 Cu1 O1 90.9(3) 169_556 74
O1 Cu1 O1 180.000(1) 98_556 74
N1 Cu1 O1 180.000(1) 98_556 74
N1 Cu1 O1 89.1(3) . 74
O1 Cu1 N1 90.9(3) 169_556 74
N1 Cu1 N1 90.9(3) 169_556 74
O1 Cu1 N1 180.000(1) 98_556 74
N1 Cu1 N1 180.000(1) 98_556 74
N1 Cu1 N1 89.1(3) . 74
O1 Cu1 N1 0.0(2) 74 74
O1 Cu1 O2W 90.000(1) 169_556 169_556
N1 Cu1 O2W 90.000(1) 169_556 169_556
O1 Cu1 O2W 90.000(1) 98_556 169_556
N1 Cu1 O2W 90.000(1) 98_556 169_556
N1 Cu1 O2W 90.000(1) . 169_556
O1 Cu1 O2W 90.000(1) 74 169_556
N1 Cu1 O2W 90.000(1) 74 169_556
O1 Cu1 O2W 90.000(1) 169_556 .
N1 Cu1 O2W 90.000(1) 169_556 .
O1 Cu1 O2W 90.000(1) 98_556 .
N1 Cu1 O2W 90.000(1) 98_556 .
N1 Cu1 O2W 90.000(1) . .
O1 Cu1 O2W 90.000(1) 74 .
N1 Cu1 O2W 90.000(1) 74 .
O2W Cu1 O2W 180.0(6) 169_556 .
O1 Cu1 Cu2 90.0 169_556 169_556
N1 Cu1 Cu2 90.0 169_556 169_556
O1 Cu1 Cu2 90.0 98_556 169_556
N1 Cu1 Cu2 90.0 98_556 169_556
N1 Cu1 Cu2 90.0 . 169_556
O1 Cu1 Cu2 90.000(1) 74 169_556
N1 Cu1 Cu2 90.000(1) 74 169_556
O2W Cu1 Cu2 0.0(3) 169_556 169_556
O2W Cu1 Cu2 180.0(3) . 169_556
O1 Cu1 Cu2 90.0 169_556 .
N1 Cu1 Cu2 90.0 169_556 .
O1 Cu1 Cu2 90.0 98_556 .
N1 Cu1 Cu2 90.0 98_556 .
N1 Cu1 Cu2 90.0 . .
O1 Cu1 Cu2 90.0 74 .
N1 Cu1 Cu2 90.0 74 .
O2W Cu1 Cu2 180.0(3) 169_556 .
O2W Cu1 Cu2 0.0(3) . .
Cu2 Cu1 Cu2 180.00(15) 169_556 .
O2 Cu2 O2 89.7(5) 169_556 86_556
O2 Cu2 O2 88.0(5) 169_556 74
O2 Cu2 O2 163.9(6) 86_556 74
O2 Cu2 O2 163.9(6) 169_556 181
O2 Cu2 O2 88.0(5) 86_556 181
O2 Cu2 O2 89.7(5) 74 181
O2 Cu2 O1W 98.1(3) 169_556 .
O2 Cu2 O1W 98.1(3) 86_556 .
O2 Cu2 O1W 98.1(3) 74 .
O2 Cu2 O1W 98.1(3) 181 .
O2 Cu2 Cu1 81.9(3) 169_556 .
O2 Cu2 Cu1 81.9(3) 86_556 .
O2 Cu2 Cu1 81.9(3) 74 .
O2 Cu2 Cu1 81.9(3) 181 .
O1W Cu2 Cu1 180.0(5) . .
C1 N1 C1 129.9(9) . 181
C1 N1 Cu1 115.0(4) . .
C1 N1 Cu1 115.0(4) 181 .
N1 C1 O2 128.2(8) . .
N1 C1 C2 114.3(7) . .
O2 C1 C2 117.5(8) . .
C3 C2 C1 121.5(7) . .
C3 C2 C5 122.4(8) . .
C1 C2 C5 115.5(8) . .
C2 C3 C2 118.2(7) 181 .
C2 C3 C4 120.9(4) 181 .
C2 C3 C4 120.9(4) . .
C3 C4 C3 119.990(18) . 84
C3 C4 C3 119.990(19) . 30
C3 C4 C3 119.990(19) 84 30
C2 C5 C2 113.2(12) . 138
C1 O2 Cu2 124.5(7) . 169_556

loop_
_geom_bond_atom_site_label_1
_geom_bond_atom_site_label_2
_geom_bond_distance
_geom_bond_site_symmetry_2
Cu1 O1 1.969(4) 169_556
Cu1 N1 1.969(4) 169_556
Cu1 O1 1.969(4) 98_556
Cu1 N1 1.969(4) 98_556
Cu1 N1 1.969(4) .
Cu1 O1 1.969(4) 74
Cu1 N1 1.969(4) 74
Cu1 O2W 2.343(13) 169_556
Cu1 O2W 2.343(13) .
Cu1 Cu2 2.702(7) 169_556
Cu1 Cu2 2.702(7) .
Cu2 O2 1.954(7) 169_556
Cu2 O2 1.954(7) 86_556
Cu2 O2 1.954(7) 74
Cu2 O2 1.954(7) 181
Cu2 O1W 2.169(17) .
N1 C1 1.347(9) .
N1 C1 1.347(9) 181
C1 O2 1.352(11) .
C1 C2 1.482(12) .
C2 C3 1.399(8) .
C2 C5 1.493(12) .
C3 C2 1.399(8) 181
C3 C4 1.413(5) .
C4 C3 1.413(5) 84
C4 C3 1.413(5) 30
C5 C2 1.493(12) 138
O2 Cu2 1.954(7) 169_556

loop_
_platon_squeeze_void_nr
_platon_squeeze_void_average_x
_platon_squeeze_void_average_y
_platon_squeeze_void_average_z
_platon_squeeze_void_volume
_platon_squeeze_void_count_electrons
1 -0.021 -0.033 -0.024 16362.3 3110.3
